data_4033048
loop_
_publ_author_name
'Sharma, Shivangi'
'Parumala, Santosh Kumar Reddy'
'Peddinti, Rama Krishna'

_publ_section_title
;
 Lewis Acid-Mediated Site-Selective Synthesis of Oxygenated Biaryls from
 Methoxyphenols and Electron-Rich Arenes.
;
_journal_issue 18
_journal_name_full 'The Journal of organic chemistry'
_journal_page_first 9367
_journal_page_last 9383
_journal_paper_doi 10.1021/acs.joc.7b00684
_journal_volume 82
_journal_year 2017
_chemical_formula_moiety 'C17 H12 Br Cl O3'
_chemical_formula_sum 'C17 H12 Br Cl O3'
_chemical_formula_weight 379.62
_chemical_melting_point 141
_chemical_name_common 6-bromo-1(5-chloro-2-hydroxy-4-methoxy-phenyl)napthalene-2-ol
_chemical_name_systematic 6-bromo-1(5-chloro-2-hydroxy-4-methoxy-phenyl)napthalene-2-ol
_space_group_IT_number 14
_symmetry_cell_setting monoclinic
_symmetry_space_group_name_Hall '-P 2ybc'
_symmetry_space_group_name_H-M 'P 1 21/c 1'
_atom_sites_solution_hydrogens geom
_atom_sites_solution_primary direct
_atom_sites_solution_secondary difmap
_audit_creation_method SHELXL-97
_cell_angle_alpha 90.00
_cell_angle_beta 91.288(4)
_cell_angle_gamma 90.00
_cell_formula_units_Z 4
_cell_length_a 4.2219(2)
_cell_length_b 16.5496(8)
_cell_length_c 20.8964(9)
_cell_measurement_reflns_used 2986
_cell_measurement_temperature 293(2)
_cell_measurement_theta_max 26.370
_cell_measurement_theta_min 3.14
_cell_volume 1459.68(12)
_computing_structure_refinement 'SHELXL-97 (Sheldrick, 1997)'
_computing_structure_solution 'SHELXS-97 (Sheldrick, 1990)'
_diffrn_ambient_temperature 293(2)
_diffrn_measured_fraction_theta_full 0.998
_diffrn_measured_fraction_theta_max 0.998
_diffrn_measurement_device_type 'Bruker APEX-II CCD'
_diffrn_radiation_monochromator graphite
_diffrn_radiation_source 'fine-focus sealed tube'
_diffrn_radiation_type MoK\a
_diffrn_radiation_wavelength 0.71073
_diffrn_reflns_av_R_equivalents 0.0335
_diffrn_reflns_av_sigmaI/netI 0.0520
_diffrn_reflns_limit_h_max 5
_diffrn_reflns_limit_h_min -4
_diffrn_reflns_limit_k_max 20
_diffrn_reflns_limit_k_min -19
_diffrn_reflns_limit_l_max 16
_diffrn_reflns_limit_l_min -26
_diffrn_reflns_number 6053
_diffrn_reflns_theta_full 26.37
_diffrn_reflns_theta_max 26.37
_diffrn_reflns_theta_min 3.14
_exptl_absorpt_coefficient_mu 3.008
_exptl_absorpt_correction_T_max 0.582
_exptl_absorpt_correction_T_min 0.328
_exptl_absorpt_correction_type empirical
_exptl_crystal_colour brown
_exptl_crystal_density_diffrn 1.727
_exptl_crystal_density_method 'not measured'
_exptl_crystal_description 'square prizm'
_exptl_crystal_F_000 760
_exptl_crystal_size_max 0.42
_exptl_crystal_size_mid 0.32
_exptl_crystal_size_min 0.18
_refine_diff_density_max 0.468
_refine_diff_density_min -0.495
_refine_diff_density_rms 0.069
_refine_ls_extinction_method none
_refine_ls_goodness_of_fit_ref 1.023
_refine_ls_hydrogen_treatment none
_refine_ls_matrix_type full
_refine_ls_number_parameters 202
_refine_ls_number_reflns 2986
_refine_ls_number_restraints 0
_refine_ls_restrained_S_all 1.023
_refine_ls_R_factor_all 0.0699
_refine_ls_R_factor_gt 0.0443
_refine_ls_shift/su_max 0.001
_refine_ls_shift/su_mean 0.000
_refine_ls_structure_factor_coef Fsqd
_refine_ls_weighting_details 'calc w=1/[\s^2^(Fo^2^)+(0.0432P)^2^+0.4346P] where P=(Fo^2^+2Fc^2^)/3'
_refine_ls_weighting_scheme calc
_refine_ls_wR_factor_gt 0.0921
_refine_ls_wR_factor_ref 0.1047
_reflns_number_gt 2174
_reflns_number_total 2986
_reflns_threshold_expression >2sigma(I)
_cod_data_source_file jo7b00684_si_003.cif
_cod_data_source_block db22
_cod_depositor_comments
;
The following automatic conversions were performed:

'_symmetry_cell_setting' value 'Monoclinic' changed to 'monoclinic'
according to
/home/data/users/saulius/crontab/automatic-downloads/current/ACS/lib/dictionaries/cif_core.dic
dictionary named 'cif_core.dic' version 2.4.2 from 2011-04-26.

Automatic conversion script
Id: cif_fix_values 4973 2017-02-22 13:04:09Z antanas 
;
_cod_original_cell_volume 1459.69(12)
_cod_original_sg_symbol_H-M P21/c
_cod_database_code 4033048

loop_
_symmetry_equiv_pos_as_xyz
'x, y, z'
'-x, y+1/2, -z+1/2'
'-x, -y, -z'
'x, -y-1/2, z-1/2'

loop_
_atom_site_label
_atom_site_type_symbol
_atom_site_fract_x
_atom_site_fract_y
_atom_site_fract_z
_atom_site_U_iso_or_equiv
_atom_site_adp_type
_atom_site_occupancy
_atom_site_symmetry_multiplicity
_atom_site_calc_flag
_atom_site_refinement_flags
C1 C 0.5462(7) 0.2221(2) 1.04783(15) 0.0312(7) Uani 1 1 d .
C2 C 0.4488(7) 0.1577(2) 1.00745(15) 0.0356(8) Uani 1 1 d .
H2 H 0.4757 0.1624 0.9636 0.043 Uiso 1 1 calc R
C3 C 0.3166(8) 0.0890(2) 1.03100(17) 0.0398(8) Uani 1 1 d .
H3 H 0.2561 0.0474 1.0034 0.048 Uiso 1 1 calc R
C4 C 0.2725(8) 0.0814(2) 1.09693(17) 0.0407(8) Uani 1 1 d .
C5 C 0.3595(8) 0.1411(2) 1.13785(16) 0.0412(9) Uani 1 1 d .
H5 H 0.3252 0.1354 1.1814 0.049 Uiso 1 1 calc R
C6 C 0.5019(8) 0.2120(2) 1.11473(16) 0.0356(8) Uani 1 1 d .
C7 C 0.6078(8) 0.2733(2) 1.15720(16) 0.0424(9) Uani 1 1 d .
H7 H 0.5778 0.2676 1.2009 0.051 Uiso 1 1 calc R
C8 C 0.7513(8) 0.3395(2) 1.13491(16) 0.0421(9) Uani 1 1 d .
H8 H 0.8254 0.3784 1.1637 0.051 Uiso 1 1 calc R
C9 C 0.7921(7) 0.3515(2) 1.06871(16) 0.0361(8) Uani 1 1 d .
C10 C 0.6845(7) 0.2954(2) 1.02443(14) 0.0317(7) Uani 1 1 d .
C11 C 0.7240(7) 0.3103(2) 0.95482(14) 0.0313(7) Uani 1 1 d .
C12 C 0.5967(7) 0.3788(2) 0.92540(15) 0.0322(7) Uani 1 1 d .
C13 C 0.6627(8) 0.3961(2) 0.86179(16) 0.0363(8) Uani 1 1 d .
C14 C 0.8379(8) 0.3434(2) 0.82599(15) 0.0382(8) Uani 1 1 d .
H14 H 0.8809 0.3548 0.7835 0.046 Uiso 1 1 calc R
C15 C 0.9485(7) 0.2734(2) 0.85447(16) 0.0366(8) Uani 1 1 d .
C16 C 0.8973(7) 0.2572(2) 0.91752(15) 0.0357(8) Uani 1 1 d .
H16 H 0.9790 0.2101 0.9357 0.043 Uiso 1 1 calc R
C17 C 0.6654(10) 0.4998(2) 0.78298(19) 0.0558(11) Uani 1 1 d .
H17A H 0.5944 0.4683 0.7469 0.084 Uiso 1 1 calc R
H17B H 0.8925 0.4983 0.7861 0.084 Uiso 1 1 calc R
H17C H 0.5962 0.5547 0.7776 0.084 Uiso 1 1 calc R
O1 O 0.9414(6) 0.42148(14) 1.05322(11) 0.0434(6) Uani 1 1 d .
H1 H 1.0275 0.4161 1.0187 0.065 Uiso 1 1 calc R
O2 O 0.4108(5) 0.43029(14) 0.95881(11) 0.0399(6) Uani 1 1 d .
H2A H 0.2847 0.4042 0.9798 0.060 Uiso 1 1 calc R
O3 O 0.5366(6) 0.46740(15) 0.83977(12) 0.0494(7) Uani 1 1 d .
Cl1 Cl 1.1565(2) 0.20403(6) 0.80892(5) 0.0547(3) Uani 1 1 d .
Br1 Br 0.09711(10) -0.01622(3) 1.12844(2) 0.05668(17) Uani 1 1 d .

loop_
_atom_site_aniso_label
_atom_site_aniso_U_11
_atom_site_aniso_U_22
_atom_site_aniso_U_33
_atom_site_aniso_U_23
_atom_site_aniso_U_13
_atom_site_aniso_U_12
C1 0.0289(16) 0.0350(19) 0.0297(18) 0.0015(14) 0.0014(13) 0.0089(15)
C2 0.0377(18) 0.042(2) 0.0275(18) 0.0021(15) -0.0005(14) 0.0050(16)
C3 0.0402(19) 0.036(2) 0.043(2) -0.0044(17) -0.0018(16) 0.0049(17)
C4 0.0410(19) 0.042(2) 0.039(2) 0.0076(17) 0.0042(15) 0.0050(17)
C5 0.046(2) 0.048(2) 0.0296(19) 0.0067(17) 0.0058(15) 0.0048(18)
C6 0.0364(17) 0.038(2) 0.0324(19) 0.0022(15) 0.0031(14) 0.0078(16)
C7 0.051(2) 0.049(2) 0.0274(18) -0.0005(17) 0.0066(16) 0.0062(18)
C8 0.050(2) 0.044(2) 0.0324(19) -0.0070(16) 0.0032(16) -0.0008(18)
C9 0.0359(18) 0.035(2) 0.0370(19) -0.0016(16) 0.0052(15) 0.0033(16)
C10 0.0328(17) 0.0359(19) 0.0264(17) 0.0011(15) 0.0024(13) 0.0048(15)
C11 0.0299(16) 0.0367(19) 0.0275(17) 0.0022(14) 0.0021(13) -0.0044(15)
C12 0.0323(17) 0.0333(19) 0.0311(18) -0.0020(15) 0.0058(13) -0.0026(15)
C13 0.0336(17) 0.038(2) 0.0369(19) 0.0054(16) -0.0025(15) -0.0050(16)
C14 0.0417(19) 0.048(2) 0.0247(17) 0.0018(16) 0.0068(14) -0.0061(17)
C15 0.0325(17) 0.046(2) 0.0312(18) -0.0065(16) 0.0073(14) -0.0027(16)
C16 0.0332(17) 0.041(2) 0.0328(18) -0.0015(16) 0.0000(14) 0.0016(16)
C17 0.072(3) 0.053(3) 0.043(2) 0.0155(19) 0.009(2) -0.007(2)
O1 0.0507(14) 0.0412(15) 0.0387(15) -0.0049(11) 0.0090(11) -0.0064(12)
O2 0.0428(13) 0.0387(14) 0.0388(14) 0.0044(11) 0.0128(11) 0.0001(11)
O3 0.0569(15) 0.0482(16) 0.0435(15) 0.0161(12) 0.0104(12) 0.0053(13)
Cl1 0.0614(6) 0.0571(6) 0.0464(6) -0.0091(5) 0.0208(4) 0.0048(5)
Br1 0.0671(3) 0.0511(3) 0.0520(3) 0.0084(2) 0.0056(2) -0.0139(2)

loop_
_atom_type_symbol
_atom_type_description
_atom_type_scat_dispersion_real
_atom_type_scat_dispersion_imag
_atom_type_scat_source
C C 0.0033 0.0016 'International Tables Vol C Tables 4.2.6.8 and 6.1.1.4'
H H 0.0000 0.0000 'International Tables Vol C Tables 4.2.6.8 and 6.1.1.4'
Br Br -0.2901 2.4595 'International Tables Vol C Tables 4.2.6.8 and 6.1.1.4'
Cl Cl 0.1484 0.1585 'International Tables Vol C Tables 4.2.6.8 and 6.1.1.4'
O O 0.0106 0.0060 'International Tables Vol C Tables 4.2.6.8 and 6.1.1.4'

loop_
_geom_angle_atom_site_label_1
_geom_angle_atom_site_label_2
_geom_angle_atom_site_label_3
_geom_angle
C2 C1 C6 117.0(3)
C2 C1 C10 123.2(3)
C6 C1 C10 119.8(3)
C3 C2 C1 121.9(3)
C3 C2 H2 119.0
C1 C2 H2 119.0
C2 C3 C4 119.6(3)
C2 C3 H3 120.2
C4 C3 H3 120.2
C5 C4 C3 121.1(3)
C5 C4 Br1 120.3(3)
C3 C4 Br1 118.6(3)
C4 C5 C6 120.2(3)
C4 C5 H5 119.9
C6 C5 H5 119.9
C5 C6 C7 120.9(3)
C5 C6 C1 120.1(3)
C7 C6 C1 119.0(3)
C8 C7 C6 120.5(3)
C8 C7 H7 119.8
C6 C7 H7 119.8
C7 C8 C9 121.4(3)
C7 C8 H8 119.3
C9 C8 H8 119.3
O1 C9 C10 124.1(3)
O1 C9 C8 114.8(3)
C10 C9 C8 121.1(3)
C9 C10 C1 118.0(3)
C9 C10 C11 120.1(3)
C1 C10 C11 121.9(3)
C12 C11 C16 118.0(3)
C12 C11 C10 121.1(3)
C16 C11 C10 120.9(3)
O2 C12 C11 120.3(3)
O2 C12 C13 119.4(3)
C11 C12 C13 120.3(3)
O3 C13 C14 125.0(3)
O3 C13 C12 114.4(3)
C14 C13 C12 120.7(3)
C13 C14 C15 118.6(3)
C13 C14 H14 120.7
C15 C14 H14 120.7
C16 C15 C14 121.4(3)
C16 C15 Cl1 119.3(3)
C14 C15 Cl1 119.2(3)
C15 C16 C11 120.8(3)
C15 C16 H16 119.6
C11 C16 H16 119.6
O3 C17 H17A 109.5
O3 C17 H17B 109.5
H17A C17 H17B 109.5
O3 C17 H17C 109.5
H17A C17 H17C 109.5
H17B C17 H17C 109.5
C9 O1 H1 109.5
C12 O2 H2A 109.5
C13 O3 C17 116.9(3)

loop_
_geom_bond_atom_site_label_1
_geom_bond_atom_site_label_2
_geom_bond_distance
C1 C2 1.414(5)
C1 C6 1.424(4)
C1 C10 1.437(4)
C2 C3 1.364(5)
C2 H2 0.9300
C3 C4 1.400(5)
C3 H3 0.9300
C4 C5 1.352(5)
C4 Br1 1.901(4)
C5 C6 1.408(5)
C5 H5 0.9300
C6 C7 1.414(5)
C7 C8 1.341(5)
C7 H7 0.9300
C8 C9 1.412(4)
C8 H8 0.9300
C9 O1 1.361(4)
C9 C10 1.380(5)
C10 C11 1.489(4)
C11 C12 1.391(5)
C11 C16 1.394(4)
C12 O2 1.362(4)
C12 C13 1.394(4)
C13 O3 1.370(4)
C13 C14 1.375(4)
C14 C15 1.379(5)
C14 H14 0.9300
C15 C16 1.367(4)
C15 Cl1 1.742(3)
C16 H16 0.9300
C17 O3 1.421(4)
C17 H17A 0.9600
C17 H17B 0.9600
C17 H17C 0.9600
O1 H1 0.8200
O2 H2A 0.8200
